data_7048264
loop_
_publ_author_name
'Hsieh, Chang-Chih'
'Liu, Yu-Chiao'
'Tseng, Mei-Chun'
'Chiang, Ming-Hsi'
'Horng, Yih-Chern'

_publ_section_title
;
 Dioxygen activation by a dinuclear thiolate-ligated Fe(ii) complex.
;
_journal_issue 2
_journal_name_full 'Dalton transactions (Cambridge, England : 2003)'
_journal_page_first 379
_journal_page_last 386
_journal_paper_doi 10.1039/c8dt04491k
_journal_volume 48
_journal_year 2019
_chemical_formula_sum 'C26 H22 N4 O2 S2'
_chemical_formula_weight 486.60
_space_group_IT_number 14
_space_group_name_Hall '-P 2yn'
_space_group_name_H-M_alt 'P 1 21/n 1'
_symmetry_cell_setting monoclinic
_symmetry_space_group_name_Hall '-P 2yn'
_symmetry_space_group_name_H-M 'P 1 21/n 1'
_atom_sites_solution_hydrogens geom
_atom_sites_solution_primary direct
_atom_sites_solution_secondary difmap
_audit_creation_method SHELXL-97
_audit_update_record
;
2018-04-19 deposited with the CCDC.
2018-11-27 downloaded from the CCDC.
;
_cell_angle_alpha 90.00
_cell_angle_beta 96.21(2)
_cell_angle_gamma 90.00
_cell_formula_units_Z 4
_cell_length_a 7.838(2)
_cell_length_b 19.043(6)
_cell_length_c 15.788(5)
_cell_measurement_reflns_used 2103
_cell_measurement_temperature 296(2)
_cell_measurement_theta_max 17.36
_cell_measurement_theta_min 2.60
_cell_volume 2342.7(12)
_computing_cell_refinement 'Bruker SAINT'
_computing_data_collection 'Bruker APEX2'
_computing_data_reduction 'Bruker SAINT'
_computing_molecular_graphics 'Bruker SHELXTL'
_computing_publication_material 'Bruker SHELXTL'
_computing_structure_refinement 'SHELXL-97 (Sheldrick, 2008)'
_computing_structure_solution 'SHELXS-97 (Sheldrick, 2008)'
_diffrn_ambient_temperature 296(2)
_diffrn_measured_fraction_theta_full 1.000
_diffrn_measured_fraction_theta_max 1.000
_diffrn_measurement_device_type 'Bruker APEX-II CCD'
_diffrn_measurement_method \w
_diffrn_radiation_monochromator graphite
_diffrn_radiation_source 'fine-focus sealed tube'
_diffrn_radiation_type MoK\a
_diffrn_radiation_wavelength 0.71073
_diffrn_reflns_av_R_equivalents 0.1097
_diffrn_reflns_av_sigmaI/netI 0.1221
_diffrn_reflns_limit_h_max 9
_diffrn_reflns_limit_h_min -9
_diffrn_reflns_limit_k_max 23
_diffrn_reflns_limit_k_min -23
_diffrn_reflns_limit_l_max 19
_diffrn_reflns_limit_l_min -19
_diffrn_reflns_number 28384
_diffrn_reflns_theta_full 26.00
_diffrn_reflns_theta_max 26.00
_diffrn_reflns_theta_min 1.68
_exptl_absorpt_coefficient_mu 0.260
_exptl_absorpt_correction_T_max 0.966
_exptl_absorpt_correction_T_min 0.948
_exptl_absorpt_correction_type multi-scan
_exptl_crystal_colour yellow
_exptl_crystal_density_diffrn 1.380
_exptl_crystal_density_method 'not measured'
_exptl_crystal_description block
_exptl_crystal_F_000 1248
_exptl_crystal_size_max 0.12
_exptl_crystal_size_mid 0.10
_exptl_crystal_size_min 0.08
_refine_diff_density_max 0.188
_refine_diff_density_min -0.280
_refine_diff_density_rms 0.051
_refine_ls_extinction_method none
_refine_ls_goodness_of_fit_ref 0.926
_refine_ls_hydrogen_treatment mixed
_refine_ls_matrix_type full
_refine_ls_number_parameters 307
_refine_ls_number_reflns 4614
_refine_ls_number_restraints 0
_refine_ls_restrained_S_all 0.926
_refine_ls_R_factor_all 0.1516
_refine_ls_R_factor_gt 0.0632
_refine_ls_shift/su_max 0.000
_refine_ls_shift/su_mean 0.000
_refine_ls_structure_factor_coef Fsqd
_refine_ls_weighting_details 'calc w=1/[\s^2^(Fo^2^)+(0.1000P)^2^+1.0000P] where P=(Fo^2^+2Fc^2^)/3'
_refine_ls_weighting_scheme calc
_refine_ls_wR_factor_gt 0.1553
_refine_ls_wR_factor_ref 0.2219
_reflns_number_gt 2227
_reflns_number_total 4614
_reflns_threshold_expression >2sigma(I)
_cod_data_source_file c8dt04491k2.cif
_cod_data_source_block LNHS2
_cod_depositor_comments
;
The following automatic conversions were performed:

'_symmetry_cell_setting' value 'Monoclinic' changed to 'monoclinic'
according to
/home/data/users/saulius/crontab/automatic-downloads/rss-feeds/RSC/lib/dictionaries/cif_core.dic
dictionary named 'cif_core.dic' version 2.4.2 from 2011-04-26.

Automatic conversion script
Id: cif_fix_values 4973 2017-02-22 13:04:09Z antanas 

 Adding full bibliography for 7048263--7048266.cif.
;
_cod_original_sg_symbol_H-M P2(1)/n
_cod_database_code 7048264

loop_
_symmetry_equiv_pos_as_xyz
'x, y, z'
'-x+1/2, y+1/2, -z+1/2'
'-x, -y, -z'
'x-1/2, -y-1/2, z-1/2'

loop_
_atom_site_label
_atom_site_type_symbol
_atom_site_fract_x
_atom_site_fract_y
_atom_site_fract_z
_atom_site_U_iso_or_equiv
_atom_site_adp_type
_atom_site_occupancy
_atom_site_symmetry_multiplicity
_atom_site_calc_flag
_atom_site_refinement_flags
S1 S 0.16035(17) 0.10235(6) 0.36534(8) 0.0641(4) Uani 1 1 d .
S2 S 0.15599(15) -0.00474(6) 0.35500(8) 0.0634(4) Uani 1 1 d .
C7 C 0.1595(6) 0.2576(2) 0.3169(3) 0.0583(11) Uani 1 1 d .
C6 C 0.0819(6) 0.2092(2) 0.2496(3) 0.0561(11) Uani 1 1 d .
C1 C 0.0751(6) 0.1363(2) 0.2644(3) 0.0582(12) Uani 1 1 d .
C2 C 0.0040(7) 0.0928(3) 0.1994(3) 0.0720(14) Uani 1 1 d .
H2 H 0.0020 0.0445 0.2081 0.086 Uiso 1 1 calc R
C5 C 0.0117(6) 0.2343(3) 0.1711(3) 0.0681(13) Uani 1 1 d .
H5 H 0.0144 0.2823 0.1609 0.082 Uiso 1 1 calc R
C3 C -0.0631(7) 0.1201(3) 0.1228(3) 0.0799(15) Uani 1 1 d .
H3 H -0.1104 0.0901 0.0800 0.096 Uiso 1 1 calc R
C4 C -0.0616(7) 0.1910(3) 0.1081(3) 0.0777(15) Uani 1 1 d .
H4 H -0.1095 0.2093 0.0563 0.093 Uiso 1 1 calc R
O1 O 0.1659(4) 0.24285(17) 0.3929(2) 0.0713(9) Uani 1 1 d .
N1 N 0.2226(5) 0.31868(19) 0.2904(2) 0.0693(11) Uani 1 1 d .
H1 H 0.2121 0.3277 0.2367 0.083 Uiso 1 1 calc R
C8 C 0.3082(7) 0.3701(2) 0.3490(3) 0.0761(15) Uani 1 1 d .
H8A H 0.4115 0.3859 0.3261 0.091 Uiso 1 1 calc R
H8B H 0.3431 0.3469 0.4028 0.091 Uiso 1 1 calc R
C9 C 0.2024(8) 0.4329(3) 0.3658(3) 0.0712(14) Uani 1 1 d .
C10 C 0.0502(9) 0.4498(3) 0.3218(4) 0.102(2) Uani 1 1 d .
H10 H 0.0016 0.4203 0.2789 0.122 Uiso 1 1 calc R
N2 N 0.2794(7) 0.4737(3) 0.4278(3) 0.0976(15) Uani 1 1 d .
C19 C -0.0802(6) -0.0969(2) 0.4124(3) 0.0536(11) Uani 1 1 d .
C14 C -0.0511(6) -0.0285(2) 0.3835(3) 0.0543(11) Uani 1 1 d .
C20 C 0.0636(7) -0.1485(2) 0.4213(3) 0.0593(12) Uani 1 1 d .
C18 C -0.2442(7) -0.1157(3) 0.4306(3) 0.0656(13) Uani 1 1 d .
H18 H -0.2640 -0.1612 0.4486 0.079 Uiso 1 1 calc R
C15 C -0.1862(7) 0.0185(3) 0.3777(3) 0.0723(14) Uani 1 1 d .
H15 H -0.1686 0.0645 0.3607 0.087 Uiso 1 1 calc R
C16 C -0.3464(7) -0.0017(3) 0.3967(3) 0.0774(15) Uani 1 1 d .
H16 H -0.4353 0.0309 0.3917 0.093 Uiso 1 1 calc R
C17 C -0.3776(7) -0.0682(3) 0.4225(3) 0.0728(14) Uani 1 1 d .
H17 H -0.4867 -0.0813 0.4344 0.087 Uiso 1 1 calc R
O2 O 0.1828(4) -0.14609(16) 0.3770(2) 0.0699(9) Uani 1 1 d .
N3 N 0.0540(6) -0.1995(2) 0.4804(2) 0.0756(12) Uani 1 1 d .
H2A H -0.0322 -0.1991 0.5098 0.091 Uiso 1 1 calc R
C22 C 0.2664(7) -0.2492(3) 0.5858(4) 0.0793(16) Uani 1 1 d .
C21 C 0.1797(8) -0.2542(3) 0.4967(4) 0.0940(19) Uani 1 1 d .
H21A H 0.2648 -0.2502 0.4567 0.113 Uiso 1 1 calc R
H21B H 0.1244 -0.2996 0.4884 0.113 Uiso 1 1 calc R
C23 C 0.3544(9) -0.1917(3) 0.6102(5) 0.0905(17) Uani 1 1 d .
H23 H 0.3670 -0.1555 0.5718 0.109 Uiso 1 1 calc R
N4 N 0.2472(8) -0.3041(3) 0.6388(4) 0.1170(19) Uani 1 1 d .
C25 C 0.4093(9) -0.2383(4) 0.7482(5) 0.116(2) Uani 1 1 d .
H25 H 0.4580 -0.2337 0.8043 0.139 Uiso 1 1 calc R
C26 C 0.3204(10) -0.2972(5) 0.7213(5) 0.123(3) Uani 1 1 d .
H26 H 0.3092 -0.3334 0.7598 0.148 Uiso 1 1 calc R
C24 C 0.4243(9) -0.1870(4) 0.6907(6) 0.117(2) Uani 1 1 d .
H24 H 0.4857 -0.1467 0.7079 0.141 Uiso 1 1 calc R
C12 C 0.0399(12) 0.5528(4) 0.4027(6) 0.131(3) Uani 1 1 d .
H12 H -0.0133 0.5942 0.4164 0.157 Uiso 1 1 calc R
C11 C -0.0321(10) 0.5103(4) 0.3403(5) 0.127(3) Uani 1 1 d .
H11 H -0.1367 0.5221 0.3101 0.153 Uiso 1 1 calc R
C13 C 0.1914(12) 0.5331(4) 0.4446(5) 0.121(3) Uani 1 1 d .
H13 H 0.2396 0.5621 0.4881 0.145 Uiso 1 1 calc R

loop_
_atom_site_aniso_label
_atom_site_aniso_U_11
_atom_site_aniso_U_22
_atom_site_aniso_U_33
_atom_site_aniso_U_23
_atom_site_aniso_U_13
_atom_site_aniso_U_12
S1 0.0772(9) 0.0505(7) 0.0646(8) 0.0039(5) 0.0081(6) -0.0019(6)
S2 0.0624(8) 0.0514(7) 0.0787(9) 0.0043(6) 0.0180(6) 0.0036(5)
C7 0.063(3) 0.052(3) 0.063(3) 0.003(2) 0.020(2) 0.002(2)
C6 0.056(3) 0.057(3) 0.058(3) 0.004(2) 0.017(2) 0.001(2)
C1 0.064(3) 0.052(3) 0.060(3) 0.000(2) 0.016(2) -0.002(2)
C2 0.088(4) 0.060(3) 0.068(3) 0.002(2) 0.008(3) -0.004(3)
C5 0.074(3) 0.064(3) 0.068(3) 0.009(3) 0.010(3) 0.000(2)
C3 0.093(4) 0.076(4) 0.069(4) -0.004(3) 0.003(3) -0.013(3)
C4 0.093(4) 0.076(4) 0.061(3) 0.004(3) -0.004(3) -0.009(3)
O1 0.087(2) 0.069(2) 0.060(2) 0.0034(16) 0.0147(18) -0.0103(17)
N1 0.087(3) 0.058(2) 0.064(2) 0.0041(19) 0.013(2) -0.008(2)
C8 0.087(4) 0.061(3) 0.080(3) -0.001(3) 0.006(3) -0.009(3)
C9 0.088(4) 0.057(3) 0.070(3) 0.002(3) 0.015(3) -0.010(3)
C10 0.111(5) 0.085(4) 0.104(5) -0.027(3) -0.007(4) 0.016(4)
N2 0.125(4) 0.072(3) 0.096(4) -0.011(3) 0.011(3) -0.012(3)
C19 0.062(3) 0.052(3) 0.047(2) -0.0042(19) 0.008(2) -0.001(2)
C14 0.059(3) 0.050(2) 0.055(3) 0.0004(19) 0.009(2) 0.001(2)
C20 0.080(3) 0.045(2) 0.055(3) -0.005(2) 0.017(3) -0.004(2)
C18 0.073(4) 0.067(3) 0.058(3) -0.002(2) 0.014(3) -0.014(3)
C15 0.066(4) 0.065(3) 0.088(4) 0.014(3) 0.015(3) 0.010(3)
C16 0.059(3) 0.081(4) 0.093(4) 0.013(3) 0.013(3) 0.012(3)
C17 0.060(3) 0.083(4) 0.076(3) 0.004(3) 0.013(3) -0.001(3)
O2 0.083(2) 0.060(2) 0.071(2) 0.0007(15) 0.031(2) 0.0110(16)
N3 0.099(3) 0.063(3) 0.070(3) 0.011(2) 0.031(2) 0.019(2)
C22 0.079(4) 0.075(4) 0.089(4) 0.028(3) 0.034(3) 0.028(3)
C21 0.136(5) 0.066(3) 0.085(4) 0.014(3) 0.033(4) 0.037(3)
C23 0.097(5) 0.077(4) 0.098(5) 0.024(3) 0.012(4) 0.012(3)
N4 0.122(5) 0.112(4) 0.121(5) 0.050(4) 0.033(4) 0.027(3)
C25 0.100(5) 0.132(7) 0.112(6) 0.017(5) -0.002(4) 0.040(5)
C26 0.123(6) 0.143(7) 0.104(6) 0.053(5) 0.013(5) 0.024(5)
C24 0.101(5) 0.091(5) 0.159(7) 0.023(5) 0.007(5) 0.019(4)
C12 0.145(8) 0.087(5) 0.164(8) -0.037(5) 0.031(6) 0.020(5)
C11 0.141(7) 0.109(6) 0.129(6) -0.022(5) 0.000(5) 0.037(5)
C13 0.145(7) 0.084(5) 0.135(7) -0.033(4) 0.020(6) -0.014(5)

loop_
_atom_type_symbol
_atom_type_description
_atom_type_scat_dispersion_real
_atom_type_scat_dispersion_imag
_atom_type_scat_source
C C 0.0033 0.0016 'International Tables Vol C Tables 4.2.6.8 and 6.1.1.4'
H H 0.0000 0.0000 'International Tables Vol C Tables 4.2.6.8 and 6.1.1.4'
N N 0.0061 0.0033 'International Tables Vol C Tables 4.2.6.8 and 6.1.1.4'
O O 0.0106 0.0060 'International Tables Vol C Tables 4.2.6.8 and 6.1.1.4'
S S 0.1246 0.1234 'International Tables Vol C Tables 4.2.6.8 and 6.1.1.4'

loop_
_geom_angle_atom_site_label_1
_geom_angle_atom_site_label_2
_geom_angle_atom_site_label_3
_geom_angle
C1 S1 S2 106.81(15)
C14 S2 S1 103.88(15)
O1 C7 N1 121.5(4)
O1 C7 C6 121.8(4)
N1 C7 C6 116.7(4)
C5 C6 C1 118.0(4)
C5 C6 C7 121.2(4)
C1 C6 C7 120.8(4)
C2 C1 C6 119.0(4)
C2 C1 S1 121.7(4)
C6 C1 S1 119.3(3)
C3 C2 C1 120.8(5)
C4 C5 C6 122.5(5)
C2 C3 C4 121.0(5)
C3 C4 C5 118.7(5)
C7 N1 C8 122.7(4)
N1 C8 C9 115.1(5)
N2 C9 C10 122.6(5)
N2 C9 C8 112.3(5)
C10 C9 C8 125.0(5)
C9 C10 C11 120.1(6)
C9 N2 C13 115.1(6)
C18 C19 C14 119.4(4)
C18 C19 C20 121.1(4)
C14 C19 C20 119.5(4)
C15 C14 C19 118.1(4)
C15 C14 S2 121.9(3)
C19 C14 S2 120.0(3)
O2 C20 N3 121.5(4)
O2 C20 C19 122.4(4)
N3 C20 C19 116.1(4)
C17 C18 C19 121.3(5)
C16 C15 C14 120.9(5)
C17 C16 C15 121.6(5)
C16 C17 C18 118.7(5)
C20 N3 C21 123.7(4)
C23 C22 N4 123.0(6)
C23 C22 C21 119.5(5)
N4 C22 C21 117.5(6)
N3 C21 C22 110.8(4)
C22 C23 C24 118.6(6)
C22 N4 C26 116.7(7)
C24 C25 C26 117.7(8)
C25 C26 N4 121.5(7)
C23 C24 C25 122.5(8)
C13 C12 C11 117.9(7)
C12 C11 C10 119.4(8)
C12 C13 N2 124.9(7)

loop_
_geom_bond_atom_site_label_1
_geom_bond_atom_site_label_2
_geom_bond_distance
S1 C1 1.781(5)
S1 S2 2.0459(18)
S2 C14 1.789(5)
C7 O1 1.228(5)
C7 N1 1.348(5)
C7 C6 1.486(6)
C6 C5 1.384(6)
C6 C1 1.410(6)
C1 C2 1.388(6)
C2 C3 1.369(7)
C5 C4 1.371(7)
C3 C4 1.370(7)
N1 C8 1.460(6)
C8 C9 1.496(7)
C9 N2 1.340(7)
C9 C10 1.353(8)
C10 C11 1.366(8)
N2 C13 1.365(8)
C19 C18 1.394(6)
C19 C14 1.407(6)
C19 C20 1.491(6)
C14 C15 1.383(6)
C20 O2 1.227(5)
C20 N3 1.354(5)
C18 C17 1.378(7)
C15 C16 1.377(7)
C16 C17 1.360(7)
N3 C21 1.438(6)
C22 C23 1.330(8)
C22 N4 1.358(7)
C22 C21 1.497(8)
C23 C24 1.331(9)
N4 C26 1.371(9)
C25 C24 1.347(9)
C25 C26 1.363(10)
C12 C13 1.348(10)
C12 C11 1.351(10)
